data_2227079
loop_
_publ_author_name
'Ji, Xiao-Hui'
'Lu, Jiu-Fu'

_publ_section_title
;
 Bis{1-[3-(diethylammonio)propyliminomethyl]naphthalen-2-olato}nickel(II)
 dinitrate
;
_journal_coeditor_code SJ5031
_journal_issue 8
_journal_name_full 'Acta Crystallographica Section E'
_journal_page_first m883
_journal_page_last m884
_journal_paper_doi 10.1107/S1600536810025663
_journal_volume 66
_journal_year 2010
_chemical_formula_iupac '[Ni (C18 H24 N2 O)2] (N O3)2'
_chemical_formula_moiety 'C36 H48 N4 Ni O2 2+, 2(N1 O3 -)'
_chemical_formula_sum 'C36 H48 N6 Ni O8'
_chemical_formula_weight 751.51
_chemical_name_systematic
;
Bis{1-[3-(diethylammonio)propyliminomethyl]naphthalen-2-olato}nickel(II)
dinitrate
;
_space_group_IT_number 14
_symmetry_cell_setting monoclinic
_symmetry_space_group_name_Hall '-P 2ybc'
_symmetry_space_group_name_H-M 'P 1 21/c 1'
_atom_sites_solution_hydrogens geom
_atom_sites_solution_primary direct
_atom_sites_solution_secondary difmap
_audit_creation_method SHELXL-97
_cell_angle_alpha 90.00
_cell_angle_beta 107.66(3)
_cell_angle_gamma 90.00
_cell_formula_units_Z 2
_cell_length_a 11.096(2)
_cell_length_b 12.773(3)
_cell_length_c 12.743(3)
_cell_measurement_reflns_used 1931
_cell_measurement_temperature 298(2)
_cell_measurement_theta_max 24.5
_cell_measurement_theta_min 2.3
_cell_volume 1720.9(7)
_computing_cell_refinement 'SAINT (Bruker, 2004)'
_computing_data_collection 'APEX2 (Bruker, 2004)'
_computing_data_reduction 'SAINT (Bruker, 2004)'
_computing_molecular_graphics 'SHELXTL (Sheldrick, 2008)'
_computing_publication_material 'SHELXTL (Sheldrick, 2008)'
_computing_structure_refinement 'SHELXL97 (Sheldrick, 2008)'
_computing_structure_solution 'SHELXS97 (Sheldrick, 2008)'
_diffrn_ambient_temperature 298(2)
_diffrn_measured_fraction_theta_full 0.981
_diffrn_measured_fraction_theta_max 0.981
_diffrn_measurement_device_type 'Bruker APEXII CCD area-detector'
_diffrn_measurement_method '\w scans'
_diffrn_radiation_monochromator graphite
_diffrn_radiation_source 'fine-focus sealed tube'
_diffrn_radiation_type MoK\a
_diffrn_radiation_wavelength 0.71073
_diffrn_reflns_av_R_equivalents 0.0551
_diffrn_reflns_av_sigmaI/netI 0.0668
_diffrn_reflns_limit_h_max 14
_diffrn_reflns_limit_h_min -14
_diffrn_reflns_limit_k_max 16
_diffrn_reflns_limit_k_min -16
_diffrn_reflns_limit_l_max 15
_diffrn_reflns_limit_l_min -15
_diffrn_reflns_number 14203
_diffrn_reflns_theta_full 27.00
_diffrn_reflns_theta_max 27.00
_diffrn_reflns_theta_min 1.93
_diffrn_standards_number 0
_exptl_absorpt_coefficient_mu 0.627
_exptl_absorpt_correction_T_max 0.8849
_exptl_absorpt_correction_T_min 0.8745
_exptl_absorpt_correction_type multi-scan
_exptl_absorpt_process_details '(SADABS; Sheldrick, 2004)'
_exptl_crystal_colour red
_exptl_crystal_density_diffrn 1.450
_exptl_crystal_density_method 'not measured'
_exptl_crystal_description block
_exptl_crystal_F_000 796
_exptl_crystal_size_max 0.22
_exptl_crystal_size_mid 0.20
_exptl_crystal_size_min 0.20
_refine_diff_density_max 1.121
_refine_diff_density_min -0.558
_refine_ls_extinction_method none
_refine_ls_goodness_of_fit_ref 1.048
_refine_ls_hydrogen_treatment mixed
_refine_ls_matrix_type full
_refine_ls_number_parameters 237
_refine_ls_number_reflns 3689
_refine_ls_number_restraints 10
_refine_ls_restrained_S_all 1.092
_refine_ls_R_factor_all 0.0946
_refine_ls_R_factor_gt 0.0685
_refine_ls_shift/su_max_lt 0.001
_refine_ls_shift/su_mean 0.000
_refine_ls_structure_factor_coef Fsqd
_refine_ls_weighting_details 'calc w=1/[\s^2^(Fo^2^)+(0.1045P)^2^+2.3396P] where P=(Fo^2^+2Fc^2^)/3'
_refine_ls_weighting_scheme calc
_refine_ls_wR_factor_gt 0.1893
_refine_ls_wR_factor_ref 0.2093
_reflns_number_gt 2616
_reflns_number_total 3689
_reflns_threshold_expression I>2\s(I)
_cod_data_source_file sj5031.cif
_cod_data_source_block I
_cod_original_cell_volume 1720.9(6)
_cod_original_sg_symbol_H-M 'P 21/c'
_cod_database_code 2227079
_cod_database_fobs_code 2227079

loop_
_symmetry_equiv_pos_as_xyz
'x, y, z'
'-x, y+1/2, -z+1/2'
'-x, -y, -z'
'x, -y-1/2, z-1/2'

loop_
_atom_site_type_symbol
_atom_site_label
_atom_site_fract_x
_atom_site_fract_y
_atom_site_fract_z
_atom_site_U_iso_or_equiv
_atom_site_adp_type
_atom_site_calc_flag
_atom_site_refinement_flags
_atom_site_occupancy
_atom_site_disorder_assembly
_atom_site_disorder_group
Ni Ni1 1.0000 0.0000 0.0000 0.0311(3) Uani d S 1 . .
O O1 0.9986(3) 0.1074(2) 0.1014(3) 0.0408(7) Uani d . 1 . .
O O2 0.5354(7) 0.2034(9) 0.9557(8) 0.225(5) Uani d D 1 . .
O O3 0.4032(8) 0.1988(7) 0.8277(7) 0.192(4) Uani d DU 1 . .
O O4 0.3971(5) 0.2888(5) 0.9549(6) 0.136(3) Uani d D 1 . .
N N1 0.8796(3) -0.0671(3) 0.0330(3) 0.0345(8) Uani d . 1 . .
N N2 0.5785(3) 0.0578(3) -0.2176(4) 0.0545(11) Uani d D 1 . .
N N3 0.4423(5) 0.2296(4) 0.9150(5) 0.0721(14) Uani d . 1 . .
C C1 0.9022(4) 0.0217(3) 0.2196(4) 0.0352(9) Uani d . 1 . .
C C2 0.9667(4) 0.1028(3) 0.1957(4) 0.0359(9) Uani d . 1 . .
C C3 0.9970(4) 0.1886(4) 0.2757(4) 0.0441(11) Uani d . 1 . .
H H3 1.0384 0.2466 0.2589 0.053 Uiso calc R 1 . .
C C4 0.9685(4) 0.1902(4) 0.3755(4) 0.0473(11) Uani d . 1 . .
H H4 0.9901 0.2484 0.4212 0.057 Uiso calc R 1 . .
C C5 0.9090(4) 0.1069(4) 0.4066(4) 0.0421(10) Uani d . 1 . .
C C6 0.8845(4) 0.1068(5) 0.5149(4) 0.0547(13) Uani d . 1 . .
H H6 0.9079 0.1643 0.5614 0.066 Uiso calc R 1 . .
C C7 0.8303(5) 0.0261(5) 0.5452(5) 0.0591(15) Uani d . 1 . .
H H7 0.8141 0.0244 0.6126 0.071 Uiso calc R 1 . .
C C8 0.7973(4) -0.0588(5) 0.4694(4) 0.0562(14) Uani d . 1 . .
H H8 0.7590 -0.1169 0.4898 0.067 Uiso calc R 1 . .
C C9 0.8189(4) -0.0615(4) 0.3639(4) 0.0491(12) Uani d . 1 . .
H H9 0.7943 -0.1197 0.3187 0.059 Uiso calc R 1 . .
C C10 0.8757(4) 0.0217(3) 0.3293(4) 0.0394(10) Uani d . 1 . .
C C11 0.8539(4) -0.0524(3) 0.1298(4) 0.0371(10) Uani d . 1 . .
H H11 0.7939 -0.0985 0.1407 0.045 Uiso calc R 1 . .
C C12 0.8045(4) -0.1365(3) -0.0545(4) 0.0413(10) Uani d . 1 . .
H H12A 0.7442 -0.1746 -0.0276 0.050 Uiso calc R 1 . .
H H12B 0.8601 -0.1871 -0.0727 0.050 Uiso calc R 1 . .
C C13 0.7332(4) -0.0759(4) -0.1585(4) 0.0456(11) Uani d . 1 . .
H H13A 0.7917 -0.0425 -0.1911 0.055 Uiso calc R 1 . .
H H13B 0.6779 -0.1220 -0.2125 0.055 Uiso calc R 1 . .
C C14 0.6604(4) 0.0017(4) -0.1200(5) 0.0541(13) Uani d . 1 . .
H H14A 0.7168 0.0506 -0.0706 0.065 Uiso calc R 1 . .
H H14B 0.6090 -0.0323 -0.0805 0.065 Uiso calc R 1 . .
C C15 0.4901(5) -0.0100(5) -0.2939(8) 0.095(3) Uani d . 1 . .
H H15A 0.5335 -0.0566 -0.3306 0.114 Uiso calc R 1 . .
H H15B 0.4280 0.0304 -0.3491 0.114 Uiso calc R 1 . .
C C16 0.4293(7) -0.0697(6) -0.2234(11) 0.162(5) Uani d . 1 . .
H H16A 0.4811 -0.1288 -0.1918 0.243 Uiso calc R 1 . .
H H16B 0.3476 -0.0937 -0.2673 0.243 Uiso calc R 1 . .
H H16C 0.4201 -0.0252 -0.1656 0.243 Uiso calc R 1 . .
C C17 0.6274(5) 0.1202(5) -0.2952(6) 0.083(2) Uani d . 1 . .
H H17A 0.6633 0.0743 -0.3385 0.100 Uiso calc R 1 . .
H H17B 0.5594 0.1602 -0.3449 0.100 Uiso calc R 1 . .
C C18 0.7222(6) 0.1889(6) -0.2297(10) 0.135(4) Uani d . 1 . .
H H18A 0.6979 0.2124 -0.1674 0.203 Uiso calc R 1 . .
H H18B 0.7311 0.2482 -0.2731 0.203 Uiso calc R 1 . .
H H18C 0.8014 0.1523 -0.2045 0.203 Uiso calc R 1 . .
H H2 0.548(6) 0.100(4) -0.176(4) 0.080 Uiso d D 1 . .

loop_
_atom_site_aniso_label
_atom_site_aniso_U_11
_atom_site_aniso_U_22
_atom_site_aniso_U_33
_atom_site_aniso_U_12
_atom_site_aniso_U_13
_atom_site_aniso_U_23
Ni1 0.0217(4) 0.0292(4) 0.0426(5) -0.0016(3) 0.0100(3) 0.0006(3)
O1 0.0354(15) 0.0351(16) 0.056(2) -0.0065(12) 0.0206(14) -0.0047(14)
O2 0.122(6) 0.287(12) 0.234(9) 0.107(7) 0.006(6) -0.103(9)
O3 0.162(6) 0.188(7) 0.191(6) 0.051(5) -0.001(5) -0.087(6)
O4 0.086(4) 0.132(5) 0.223(7) 0.024(4) 0.093(4) -0.033(5)
N1 0.0218(15) 0.0313(18) 0.047(2) -0.0011(12) 0.0060(14) -0.0014(15)
N2 0.0246(17) 0.055(3) 0.080(3) 0.0071(17) 0.0115(18) -0.009(2)
N3 0.046(3) 0.081(4) 0.096(4) 0.009(3) 0.032(3) -0.010(3)
C1 0.0223(17) 0.036(2) 0.046(2) 0.0032(15) 0.0096(16) 0.0034(17)
C2 0.0235(17) 0.038(2) 0.046(2) 0.0045(15) 0.0097(17) 0.0011(18)
C3 0.035(2) 0.041(3) 0.056(3) -0.0073(18) 0.013(2) -0.004(2)
C4 0.033(2) 0.052(3) 0.053(3) 0.0012(19) 0.007(2) -0.014(2)
C5 0.0236(18) 0.054(3) 0.048(3) 0.0068(18) 0.0093(18) 0.000(2)
C6 0.039(2) 0.072(4) 0.053(3) 0.010(2) 0.015(2) -0.007(3)
C7 0.041(3) 0.093(4) 0.051(3) 0.017(3) 0.025(2) 0.008(3)
C8 0.030(2) 0.078(4) 0.065(3) 0.006(2) 0.020(2) 0.021(3)
C9 0.029(2) 0.057(3) 0.063(3) 0.003(2) 0.018(2) 0.008(2)
C10 0.0194(17) 0.049(3) 0.049(3) 0.0084(16) 0.0103(17) 0.0050(19)
C11 0.0235(18) 0.035(2) 0.052(3) 0.0008(16) 0.0106(17) 0.0072(19)
C12 0.0222(18) 0.038(2) 0.062(3) -0.0043(16) 0.0096(18) -0.011(2)
C13 0.0254(19) 0.049(3) 0.058(3) 0.0024(18) 0.0058(19) -0.011(2)
C14 0.030(2) 0.067(3) 0.065(3) 0.014(2) 0.013(2) -0.004(3)
C15 0.031(3) 0.070(4) 0.156(8) 0.007(3) -0.015(4) -0.016(4)
C16 0.043(4) 0.079(5) 0.338(16) -0.010(4) 0.019(6) 0.054(8)
C17 0.045(3) 0.081(4) 0.126(6) 0.018(3) 0.029(3) 0.032(4)
C18 0.044(4) 0.083(5) 0.270(13) -0.003(3) 0.035(5) 0.015(7)

loop_
_atom_type_symbol
_atom_type_description
_atom_type_scat_dispersion_real
_atom_type_scat_dispersion_imag
_atom_type_scat_source
C C 0.0033 0.0016 'International Tables Vol C Tables 4.2.6.8 and 6.1.1.4'
H H 0.0000 0.0000 'International Tables Vol C Tables 4.2.6.8 and 6.1.1.4'
N N 0.0061 0.0033 'International Tables Vol C Tables 4.2.6.8 and 6.1.1.4'
O O 0.0106 0.0060 'International Tables Vol C Tables 4.2.6.8 and 6.1.1.4'
Ni Ni 0.3393 1.1124 'International Tables Vol C Tables 4.2.6.8 and 6.1.1.4'

loop_
_geom_angle_atom_site_label_1
_geom_angle_atom_site_label_2
_geom_angle_atom_site_label_3
_geom_angle_site_symmetry_1
_geom_angle_site_symmetry_3
_geom_angle
_geom_angle_publ_flag
N1 Ni1 N1 3_755 . 180.0(3) y
N1 Ni1 O1 3_755 . 88.51(14) y
N1 Ni1 O1 . . 91.49(14) y
N1 Ni1 O1 3_755 3_755 91.49(14) ?
N1 Ni1 O1 . 3_755 88.51(14) ?
O1 Ni1 O1 . 3_755 180.0(2) ?
C2 O1 Ni1 . . 129.4(3) ?
C11 N1 C12 . . 123.0(3) ?
C11 N1 Ni1 . . 122.5(3) ?
C12 N1 Ni1 . . 114.4(3) ?
C15 N2 C14 . . 113.2(5) ?
C15 N2 C17 . . 100.5(6) ?
C14 N2 C17 . . 124.0(4) ?
C15 N2 H2 . . 117(4) ?
C14 N2 H2 . . 93(4) ?
C17 N2 H2 . . 110(4) ?
O2 N3 O4 . . 120.0(8) ?
O2 N3 O3 . . 113.3(7) ?
O4 N3 O3 . . 126.3(7) ?
C2 C1 C11 . . 114.7(4) ?
C2 C1 C10 . . 118.4(4) ?
C11 C1 C10 . . 126.7(4) ?
C1 C2 O1 . . 122.3(4) ?
C1 C2 C3 . . 116.4(4) ?
O1 C2 C3 . . 121.3(4) ?
C4 C3 C2 . . 125.2(4) ?
C4 C3 H3 . . 117.4 ?
C2 C3 H3 . . 117.4 ?
C5 C4 C3 . . 120.8(4) ?
C5 C4 H4 . . 119.6 ?
C3 C4 H4 . . 119.6 ?
C4 C5 C10 . . 115.7(4) ?
C4 C5 C6 . . 120.6(5) ?
C10 C5 C6 . . 123.7(4) ?
C7 C6 C5 . . 120.3(5) ?
C7 C6 H6 . . 119.8 ?
C5 C6 H6 . . 119.8 ?
C6 C7 C8 . . 116.5(5) ?
C6 C7 H7 . . 121.8 ?
C8 C7 H7 . . 121.8 ?
C7 C8 C9 . . 124.8(5) ?
C7 C8 H8 . . 117.6 ?
C9 C8 H8 . . 117.6 ?
C10 C9 C8 . . 120.4(5) ?
C10 C9 H9 . . 119.8 ?
C8 C9 H9 . . 119.8 ?
C9 C10 C5 . . 114.3(4) ?
C9 C10 C1 . . 122.2(4) ?
C5 C10 C1 . . 123.4(4) ?
N1 C11 C1 . . 132.3(4) ?
N1 C11 H11 . . 113.8 ?
C1 C11 H11 . . 113.8 ?
N1 C12 C13 . . 112.1(4) ?
N1 C12 H12A . . 109.2 ?
C13 C12 H12A . . 109.2 ?
N1 C12 H12B . . 109.2 ?
C13 C12 H12B . . 109.2 ?
H12A C12 H12B . . 107.9 ?
C14 C13 C12 . . 104.3(4) ?
C14 C13 H13A . . 110.9 ?
C12 C13 H13A . . 110.9 ?
C14 C13 H13B . . 110.9 ?
C12 C13 H13B . . 110.9 ?
H13A C13 H13B . . 108.9 ?
C13 C14 N2 . . 108.0(4) ?
C13 C14 H14A . . 110.1 ?
N2 C14 H14A . . 110.1 ?
C13 C14 H14B . . 110.1 ?
N2 C14 H14B . . 110.1 ?
H14A C14 H14B . . 108.4 ?
N2 C15 C16 . . 103.9(7) ?
N2 C15 H15A . . 111.0 ?
C16 C15 H15A . . 111.0 ?
N2 C15 H15B . . 111.0 ?
C16 C15 H15B . . 111.0 ?
H15A C15 H15B . . 109.0 ?
C15 C16 H16A . . 109.5 ?
C15 C16 H16B . . 109.5 ?
H16A C16 H16B . . 109.5 ?
C15 C16 H16C . . 109.5 ?
H16A C16 H16C . . 109.5 ?
H16B C16 H16C . . 109.5 ?
C18 C17 N2 . . 107.0(7) ?
C18 C17 H17A . . 110.3 ?
N2 C17 H17A . . 110.3 ?
C18 C17 H17B . . 110.3 ?
N2 C17 H17B . . 110.3 ?
H17A C17 H17B . . 108.6 ?
C17 C18 H18A . . 109.5 ?
C17 C18 H18B . . 109.5 ?
H18A C18 H18B . . 109.5 ?
C17 C18 H18C . . 109.5 ?
H18A C18 H18C . . 109.5 ?
H18B C18 H18C . . 109.5 ?

loop_
_geom_bond_atom_site_label_1
_geom_bond_atom_site_label_2
_geom_bond_site_symmetry_2
_geom_bond_distance
_geom_bond_publ_flag
Ni1 N1 3_755 1.743(3) ?
Ni1 N1 . 1.743(3) y
Ni1 O1 . 1.888(3) y
Ni1 O1 3_755 1.888(3) ?
O1 C2 . 1.353(5) ?
O2 N3 . 1.059(7) ?
O3 N3 . 1.135(8) ?
O4 N3 . 1.111(6) ?
N1 C11 . 1.360(5) ?
N1 C12 . 1.469(5) ?
N2 C15 . 1.442(7) ?
N2 C14 . 1.483(7) ?
N2 C17 . 1.495(8) ?
N2 H2 . 0.89(6) ?
C1 C2 . 1.345(6) ?
C1 C11 . 1.457(6) ?
C1 C10 . 1.513(6) ?
C2 C3 . 1.465(6) ?
C3 C4 . 1.400(7) ?
C3 H3 . 0.9300 ?
C4 C5 . 1.373(7) ?
C4 H4 . 0.9300 ?
C5 C10 . 1.439(6) ?
C5 C6 . 1.484(7) ?
C6 C7 . 1.310(8) ?
C6 H6 . 0.9300 ?
C7 C8 . 1.424(8) ?
C7 H7 . 0.9300 ?
C8 C9 . 1.437(7) ?
C8 H8 . 0.9300 ?
C9 C10 . 1.374(6) ?
C9 H9 . 0.9300 ?
C11 H11 . 0.9300 ?
C12 C13 . 1.531(6) ?
C12 H12A . 0.9700 ?
C12 H12B . 0.9700 ?
C13 C14 . 1.454(6) ?
C13 H13A . 0.9700 ?
C13 H13B . 0.9700 ?
C14 H14A . 0.9700 ?
C14 H14B . 0.9700 ?
C15 C16 . 1.487(12) ?
C15 H15A . 0.9700 ?
C15 H15B . 0.9700 ?
C16 H16A . 0.9600 ?
C16 H16B . 0.9600 ?
C16 H16C . 0.9600 ?
C17 C18 . 1.428(10) ?
C17 H17A . 0.9700 ?
C17 H17B . 0.9700 ?
C18 H18A . 0.9600 ?
C18 H18B . 0.9600 ?
C18 H18C . 0.9600 ?

loop_
_geom_hbond_atom_site_label_D
_geom_hbond_atom_site_label_H
_geom_hbond_atom_site_label_A
_geom_hbond_site_symmetry_A
_geom_hbond_distance_DH
_geom_hbond_distance_HA
_geom_hbond_distance_DA
_geom_hbond_angle_DHA
N2 H2 O3 1_554 0.89(6) 2.05(4) 2.836(8) 146(6)
N2 H2 O2 1_554 0.89(6) 2.17(5) 3.033(9) 162(6)
